data_4315018
loop_
_publ_author_name
'Mrituanjay D. Pandey'
'Ashutosh Kumar Mishra'
'Vadapalli Chandrasekhar'
'Sandeep Verma'

_publ_contact_author_address
;Department of Chemistry,
Indian Institute of Technology Kanpur,
Kanpur 208016, India
;
_publ_contact_author_email sverma@iitk.ac.in
_publ_contact_author_fax '91-512-259 7436'
_publ_contact_author_name 'Verma, Sandeep'
_publ_contact_author_phone '91-512-259 7643'
_publ_section_title
;
 Silver-Guided Excimer Emission in an Adenine-Pyrene Conjugate:
 Fluorescence Lifetime and Crystal Studies
;
_journal_name_full 'Inorganic Chemistry'
_journal_page_first 2020
_journal_page_last 2022
_journal_paper_doi 10.1021/ic9022008
_journal_volume 49
_journal_year 2010
_chemical_formula_moiety 'C12 H18 N6 O2'
_chemical_formula_sum 'C12 H18 N6 O2'
_chemical_formula_weight 278.32
_chemical_name_common 'Boc protected adenine amine'
_chemical_name_systematic
; 
 ? 
;
_space_group_IT_number 14
_symmetry_cell_setting monoclinic
_symmetry_space_group_name_Hall '-P 2ybc'
_symmetry_space_group_name_H-M 'P 1 21/c 1'
_atom_sites_solution_hydrogens geom
_atom_sites_solution_primary direct
_atom_sites_solution_secondary difmap
_audit_creation_method SHELXL-97
_cell_angle_alpha 90.000(5)
_cell_angle_beta 106.846(5)
_cell_angle_gamma 90.000(5)
_cell_formula_units_Z 4
_cell_length_a 13.245(5)
_cell_length_b 12.702(5)
_cell_length_c 8.574(5)
_cell_measurement_reflns_used 1698
_cell_measurement_temperature 273(2)
_cell_measurement_theta_max 25.21
_cell_measurement_theta_min 2.48
_cell_volume 1380.6(11)
_computing_structure_refinement 'SHELXL-97 (Sheldrick, 1997)'
_computing_structure_solution 'SHELXS-97 (Sheldrick, 1990)'
_diffrn_ambient_temperature 273(2)
_diffrn_measured_fraction_theta_full 0.996
_diffrn_measured_fraction_theta_max 0.996
_diffrn_measurement_device_type 'CCD area detector'
_diffrn_measurement_method 'omega scans'
_diffrn_radiation_monochromator graphite
_diffrn_radiation_source 'fine-focus sealed tube'
_diffrn_radiation_type MoK\a
_diffrn_radiation_wavelength 0.71073
_diffrn_reflns_av_R_equivalents 0.1017
_diffrn_reflns_av_sigmaI/netI 0.0936
_diffrn_reflns_limit_h_max 16
_diffrn_reflns_limit_h_min -16
_diffrn_reflns_limit_k_max 11
_diffrn_reflns_limit_k_min -15
_diffrn_reflns_limit_l_max 10
_diffrn_reflns_limit_l_min -10
_diffrn_reflns_number 6827
_diffrn_reflns_theta_full 25.99
_diffrn_reflns_theta_max 25.99
_diffrn_reflns_theta_min 2.27
_exptl_absorpt_coefficient_mu 0.096
_exptl_absorpt_correction_T_max 0.9962
_exptl_absorpt_correction_T_min 0.9923
_exptl_absorpt_correction_type empirical
_exptl_absorpt_process_details sadabs
_exptl_crystal_colour Colourless
_exptl_crystal_density_diffrn 1.339
_exptl_crystal_density_method 'not measured'
_exptl_crystal_F_000 592
_exptl_crystal_size_max 0.08
_exptl_crystal_size_mid 0.05
_exptl_crystal_size_min 0.04
_refine_diff_density_max 0.746
_refine_diff_density_min -0.547
_refine_diff_density_rms 0.138
_refine_ls_extinction_coef 0.043(12)
_refine_ls_extinction_expression Fc^*^=kFc[1+0.001xFc^2^\l^3^/sin(2\q)]^-1/4^
_refine_ls_extinction_method SHELXL
_refine_ls_goodness_of_fit_ref 1.112
_refine_ls_hydrogen_treatment mixed
_refine_ls_matrix_type full
_refine_ls_number_parameters 177
_refine_ls_number_reflns 2704
_refine_ls_number_restraints 0
_refine_ls_restrained_S_all 1.112
_refine_ls_R_factor_all 0.1327
_refine_ls_R_factor_gt 0.1003
_refine_ls_shift/su_max 0.001
_refine_ls_shift/su_mean 0.000
_refine_ls_structure_factor_coef Fsqd
_refine_ls_weighting_details 'calc w=1/[\s^2^(Fo^2^)+(0.1996P)^2^+0.0738P] where P=(Fo^2^+2Fc^2^)/3'
_refine_ls_weighting_scheme calc
_refine_ls_wR_factor_gt 0.2768
_refine_ls_wR_factor_ref 0.3166
_reflns_number_gt 1793
_reflns_number_total 2704
_reflns_threshold_expression >2sigma(I)
_cod_data_source_file ic9022008_si_002_1.cif
_cod_data_source_block SV_VC_B
_cod_depositor_comments
;
The following automatic conversions were performed:

'_symmetry_cell_setting' value 'Monoclinic' changed to 'monoclinic'
according to the built-in table from CIF Core dictionary named
'cif_core.dic' version 2.4.1 from 2010-06-29.

Automatic conversion script
Id: cif_fix_values 1646 2011-03-28 12:23:43Z adriana 
;
_cod_original_sg_symbol_Hall '-P 2ybc  '
_cod_original_sg_symbol_H-M 'P 1 21/c 1 '
_cod_database_code 4315018

loop_
_symmetry_equiv_pos_as_xyz
'x, y, z'
'-x, y+1/2, -z+1/2'
'-x, -y, -z'
'x, -y-1/2, z-1/2'

loop_
_atom_site_label
_atom_site_type_symbol
_atom_site_fract_x
_atom_site_fract_y
_atom_site_fract_z
_atom_site_U_iso_or_equiv
_atom_site_adp_type
_atom_site_occupancy
_atom_site_symmetry_multiplicity
_atom_site_calc_flag
_atom_site_refinement_flags
_atom_site_disorder_assembly
_atom_site_disorder_group
C2 C 0.3606(3) 1.0399(3) 0.5785(4) 0.0458(9) Uani 1 1 d . . .
H2 H 0.3507 1.0287 0.6803 0.055 Uiso 1 1 calc R . .
C4 C 0.3662(2) 0.9793(3) 0.3412(4) 0.0375(8) Uani 1 1 d . . .
C5 C 0.3896(2) 1.0776(2) 0.2924(4) 0.0359(8) Uani 1 1 d . . .
C6 C 0.3957(2) 1.1617(2) 0.4017(4) 0.0348(8) Uani 1 1 d . . .
C8 C 0.3902(3) 0.9714(3) 0.1010(4) 0.0461(9) Uani 1 1 d . . .
H8 H 0.3954 0.9436 0.0033 0.055 Uiso 1 1 calc R . .
C10 C 0.3498(3) 0.7971(3) 0.2163(5) 0.0473(9) Uani 1 1 d . . .
H10A H 0.3976 0.7672 0.3141 0.057 Uiso 1 1 calc R . .
H10B H 0.3668 0.7667 0.1232 0.057 Uiso 1 1 calc R . .
C11 C 0.2388(3) 0.7683(3) 0.2090(5) 0.0516(10) Uani 1 1 d . . .
H11A H 0.2230 0.7932 0.3063 0.062 Uiso 1 1 calc R . .
H11B H 0.1900 0.8017 0.1154 0.062 Uiso 1 1 calc R . .
C12 C 0.1586(3) 0.6047(3) 0.2566(5) 0.0500(10) Uani 1 1 d . . .
C13 C 0.0864(4) 0.4283(4) 0.2682(7) 0.0743(13) Uiso 1 1 d . . .
C14 C 0.1220(5) 0.4166(5) 0.4495(9) 0.1059(19) Uiso 1 1 d . . .
H14A H 0.0802 0.3638 0.4817 0.159 Uiso 1 1 calc R . .
H14B H 0.1138 0.4826 0.4993 0.159 Uiso 1 1 calc R . .
H14C H 0.1949 0.3961 0.4841 0.159 Uiso 1 1 calc R . .
C15 C -0.0277(4) 0.4616(5) 0.2076(8) 0.0959(18) Uiso 1 1 d . . .
H15A H -0.0490 0.4647 0.0907 0.144 Uiso 1 1 calc R . .
H15B H -0.0358 0.5298 0.2507 0.144 Uiso 1 1 calc R . .
H15C H -0.0708 0.4116 0.2428 0.144 Uiso 1 1 calc R . .
C16 C 0.0997(5) 0.3305(5) 0.1806(9) 0.113(2) Uiso 1 1 d . . .
H16A H 0.0788 0.3437 0.0654 0.169 Uiso 1 1 calc R . .
H16B H 0.0565 0.2757 0.2044 0.169 Uiso 1 1 calc R . .
H16C H 0.1723 0.3091 0.2155 0.169 Uiso 1 1 calc R . .
H6A H 0.408(2) 1.315(3) 0.431(5) 0.040(9) Uiso 1 1 d . . .
H7A H 0.411(3) 1.281(3) 0.275(5) 0.039(9) Uiso 1 1 d . . .
H2N H 0.244(3) 0.620(4) 0.136(6) 0.063(13) Uiso 1 1 d . . .
N1 N 0.3833(2) 1.1387(2) 0.5491(3) 0.0431(8) Uani 1 1 d . . .
N2 N 0.2260(3) 0.6573(3) 0.1968(5) 0.0556(10) Uani 1 1 d . . .
N3 N 0.3497(2) 0.9550(2) 0.4850(4) 0.0442(8) Uani 1 1 d . . .
N6 N 0.4152(2) 1.2610(2) 0.3721(4) 0.0458(8) Uani 1 1 d . . .
N7 N 0.4055(2) 1.0714(2) 0.1392(4) 0.0443(8) Uani 1 1 d . . .
N9 N 0.3663(2) 0.9126(2) 0.2167(3) 0.0413(8) Uani 1 1 d . . .
O1 O 0.1109(3) 0.6464(3) 0.3419(5) 0.0781(11) Uani 1 1 d . . .
O2 O 0.1546(2) 0.5033(2) 0.2155(4) 0.0647(9) Uani 1 1 d . . .

loop_
_atom_site_aniso_label
_atom_site_aniso_U_11
_atom_site_aniso_U_22
_atom_site_aniso_U_33
_atom_site_aniso_U_23
_atom_site_aniso_U_13
_atom_site_aniso_U_12
C2 0.067(2) 0.038(2) 0.0381(18) 0.0004(16) 0.0241(16) -0.0085(16)
C4 0.0461(17) 0.0304(18) 0.0374(17) -0.0015(14) 0.0143(13) 0.0004(13)
C5 0.0479(17) 0.0278(18) 0.0335(17) 0.0008(13) 0.0142(13) 0.0014(13)
C6 0.0440(16) 0.0266(18) 0.0340(17) -0.0011(13) 0.0120(13) -0.0018(12)
C8 0.068(2) 0.038(2) 0.0373(19) -0.0063(15) 0.0223(16) -0.0028(16)
C10 0.064(2) 0.029(2) 0.054(2) -0.0065(16) 0.0248(18) 0.0006(15)
C11 0.059(2) 0.033(2) 0.064(2) -0.0059(18) 0.0200(18) 0.0009(15)
C12 0.0505(19) 0.049(2) 0.054(2) -0.0113(18) 0.0202(17) -0.0068(16)
N1 0.0617(17) 0.0356(17) 0.0364(16) -0.0012(13) 0.0212(13) -0.0059(12)
N2 0.068(2) 0.041(2) 0.068(2) -0.0125(17) 0.0363(18) -0.0091(14)
N3 0.0659(18) 0.0302(17) 0.0413(16) 0.0011(12) 0.0232(14) -0.0043(12)
N6 0.076(2) 0.0277(18) 0.0392(18) -0.0024(14) 0.0250(15) -0.0024(14)
N7 0.0698(19) 0.0318(17) 0.0356(16) -0.0027(12) 0.0222(13) -0.0043(12)
N9 0.0566(16) 0.0282(17) 0.0421(17) -0.0049(12) 0.0192(13) -0.0041(11)
O1 0.085(2) 0.066(2) 0.101(3) -0.0205(19) 0.054(2) -0.0113(15)
O2 0.0714(17) 0.0464(18) 0.086(2) -0.0155(16) 0.0380(15) -0.0183(13)

loop_
_atom_type_symbol
_atom_type_description
_atom_type_scat_dispersion_real
_atom_type_scat_dispersion_imag
_atom_type_scat_source
C C 0.0033 0.0016 'International Tables Vol C Tables 4.2.6.8 and 6.1.1.4'
H H 0.0000 0.0000 'International Tables Vol C Tables 4.2.6.8 and 6.1.1.4'
N N 0.0061 0.0033 'International Tables Vol C Tables 4.2.6.8 and 6.1.1.4'
O O 0.0106 0.0060 'International Tables Vol C Tables 4.2.6.8 and 6.1.1.4'

loop_
_geom_angle_atom_site_label_1
_geom_angle_atom_site_label_2
_geom_angle_atom_site_label_3
_geom_angle
_geom_angle_site_symmetry_1
_geom_angle_site_symmetry_3
_geom_angle_publ_flag
N3 C2 N1 130.0(3) . . ?
N3 C4 N9 127.6(3) . . ?
N3 C4 C5 126.4(3) . . ?
N9 C4 C5 105.9(3) . . ?
C4 C5 N7 110.1(3) . . ?
C4 C5 C6 117.4(3) . . ?
N7 C5 C6 132.6(3) . . ?
N6 C6 N1 117.8(3) . . ?
N6 C6 C5 124.8(3) . . ?
N1 C6 C5 117.3(3) . . ?
N7 C8 N9 113.8(3) . . ?
N9 C10 C11 112.6(3) . . ?
N2 C11 C10 109.9(3) . . ?
O1 C12 N2 122.4(4) . . ?
O1 C12 O2 126.3(4) . . ?
N2 C12 O2 111.2(3) . . ?
O2 C13 C16 102.3(4) . . ?
O2 C13 C14 110.3(4) . . ?
C16 C13 C14 113.2(5) . . ?
O2 C13 C15 110.8(4) . . ?
C16 C13 C15 108.3(5) . . ?
C14 C13 C15 111.6(5) . . ?
C2 N1 C6 118.4(3) . . ?
C12 N2 C11 123.2(4) . . ?
C2 N3 C4 110.4(3) . . ?
C8 N7 C5 103.6(3) . . ?
C8 N9 C4 106.5(3) . . ?
C8 N9 C10 127.7(3) . . ?
C4 N9 C10 125.7(3) . . ?
C12 O2 C13 121.7(3) . . ?

loop_
_geom_bond_atom_site_label_1
_geom_bond_atom_site_label_2
_geom_bond_distance
_geom_bond_site_symmetry_2
_geom_bond_publ_flag
C2 N3 1.327(4) . ?
C2 N1 1.332(4) . ?
C4 N3 1.349(4) . ?
C4 N9 1.363(4) . ?
C4 C5 1.380(5) . ?
C5 N7 1.392(4) . ?
C5 C6 1.407(4) . ?
C6 N6 1.327(4) . ?
C6 N1 1.353(4) . ?
C8 N7 1.312(5) . ?
C8 N9 1.351(4) . ?
C10 N9 1.483(4) . ?
C10 C11 1.500(5) . ?
C11 N2 1.420(5) . ?
C12 O1 1.217(5) . ?
C12 N2 1.332(5) . ?
C12 O2 1.332(5) . ?
C13 O2 1.471(6) . ?
C13 C16 1.488(8) . ?
C13 C14 1.495(9) . ?
C13 C15 1.510(7) . ?

loop_
_geom_torsion_atom_site_label_1
_geom_torsion_atom_site_label_2
_geom_torsion_atom_site_label_3
_geom_torsion_atom_site_label_4
_geom_torsion
_geom_torsion_site_symmetry_1
_geom_torsion_site_symmetry_2
_geom_torsion_site_symmetry_3
_geom_torsion_site_symmetry_4
_geom_torsion_publ_flag
N3 C4 C5 N7 177.5(3) . . . . ?
N9 C4 C5 N7 -0.8(4) . . . . ?
N3 C4 C5 C6 -0.9(5) . . . . ?
N9 C4 C5 C6 -179.3(3) . . . . ?
C4 C5 C6 N6 -178.6(3) . . . . ?
N7 C5 C6 N6 3.4(6) . . . . ?
C4 C5 C6 N1 3.2(4) . . . . ?
N7 C5 C6 N1 -174.8(3) . . . . ?
N9 C10 C11 N2 175.7(3) . . . . ?
N3 C2 N1 C6 1.9(6) . . . . ?
N6 C6 N1 C2 178.0(3) . . . . ?
C5 C6 N1 C2 -3.6(4) . . . . ?
O1 C12 N2 C11 -8.2(7) . . . . ?
O2 C12 N2 C11 174.0(4) . . . . ?
C10 C11 N2 C12 149.8(4) . . . . ?
N1 C2 N3 C4 0.4(5) . . . . ?
N9 C4 N3 C2 177.1(3) . . . . ?
C5 C4 N3 C2 -0.9(5) . . . . ?
N9 C8 N7 C5 -0.3(4) . . . . ?
C4 C5 N7 C8 0.7(4) . . . . ?
C6 C5 N7 C8 178.8(4) . . . . ?
N7 C8 N9 C4 -0.2(4) . . . . ?
N7 C8 N9 C10 -176.6(3) . . . . ?
N3 C4 N9 C8 -177.7(3) . . . . ?
C5 C4 N9 C8 0.6(4) . . . . ?
N3 C4 N9 C10 -1.2(5) . . . . ?
C5 C4 N9 C10 177.1(3) . . . . ?
C11 C10 N9 C8 -114.8(4) . . . . ?
C11 C10 N9 C4 69.5(4) . . . . ?
O1 C12 O2 C13 1.8(7) . . . . ?
N2 C12 O2 C13 179.5(4) . . . . ?
C16 C13 O2 C12 174.3(4) . . . . ?
C14 C13 O2 C12 -64.9(6) . . . . ?
C15 C13 O2 C12 59.1(6) . . . . ?

loop_
_cod_related_entry_id
_cod_related_entry_database
_cod_related_entry_code
1 ChemSpider 8576759
